data_7235347
loop_
_publ_author_name
'Tripathy, Debakanta'
'Sahoo, Himansu S.'
'Ramkumar, Venkatachalam'
'Chand, Dillip Kumar'

_publ_section_title
;
 Palladium(ii) induced complete conformational enrichment of the syn
 isomer of N,N&#x2032;-bis(4-pyridylformyl)piperazine
;
_journal_issue 36
_journal_name_full 'RSC Advances'
_journal_page_first 18595
_journal_paper_doi 10.1039/c3ra47904h
_journal_volume 4
_journal_year 2014
_chemical_formula_moiety 'C36 H48 N12 O4 Pd2, 4(Cl O4), 3(O)'
_chemical_formula_sum 'C36 H48 Cl4 N12 O23 Pd2'
_chemical_formula_weight 1371.46
_space_group_IT_number 36
_space_group_name_Hall 'C 2c -2'
_space_group_name_H-M_alt 'C m c 21'
_symmetry_cell_setting orthorhombic
_symmetry_space_group_name_Hall 'C 2c -2'
_symmetry_space_group_name_H-M 'C m c 21'
_atom_sites_solution_hydrogens geom
_atom_sites_solution_primary direct
_atom_sites_solution_secondary difmap
_audit_creation_method SHELXL-97
_cell_angle_alpha 90.00
_cell_angle_beta 90.00
_cell_angle_gamma 90.00
_cell_formula_units_Z 4
_cell_length_a 18.8926(6)
_cell_length_b 17.6085(6)
_cell_length_c 17.0599(6)
_cell_measurement_reflns_used 8296
_cell_measurement_temperature 293(2)
_cell_measurement_theta_max 27.56
_cell_measurement_theta_min 2.60
_cell_volume 5675.3(3)
_computing_cell_refinement APEXII,Bruker,2004
_computing_data_collection APEXII,Bruker,2004
_computing_data_reduction SAINT,Bruker,2004
_computing_molecular_graphics 'ORTEP-3 (Farrugia, 1997)'
_computing_publication_material 'SHELXL-97 (Sheldrick, 2008)'
_computing_structure_refinement 'SHELXL-97 (Sheldrick, 2008)'
_computing_structure_solution 'SHELXS-97 (Sheldrick, 2008)'
_diffrn_ambient_temperature 293(2)
_diffrn_measured_fraction_theta_full 1.000
_diffrn_measured_fraction_theta_max 1.000
_diffrn_measurement_device_type 'Bruker APEXII CCD area detector'
_diffrn_measurement_method 'phi and omega scans'
_diffrn_radiation_monochromator graphite
_diffrn_radiation_source 'fine-focus sealed tube'
_diffrn_radiation_type MoK\a
_diffrn_radiation_wavelength 0.71073
_diffrn_reflns_av_R_equivalents 0.0262
_diffrn_reflns_av_sigmaI/netI 0.0204
_diffrn_reflns_limit_h_max 22
_diffrn_reflns_limit_h_min -18
_diffrn_reflns_limit_k_max 20
_diffrn_reflns_limit_k_min -20
_diffrn_reflns_limit_l_max 20
_diffrn_reflns_limit_l_min -20
_diffrn_reflns_number 32532
_diffrn_reflns_theta_full 25.00
_diffrn_reflns_theta_max 25.00
_diffrn_reflns_theta_min 1.58
_exptl_absorpt_coefficient_mu 0.906
_exptl_absorpt_correction_T_max 0.7985
_exptl_absorpt_correction_T_min 0.7421
_exptl_absorpt_correction_type multi-scan
_exptl_absorpt_process_details 'SADABS (Bruker,2004)'
_exptl_crystal_colour metallic
_exptl_crystal_density_diffrn 1.605
_exptl_crystal_density_method 'not measured'
_exptl_crystal_description Block
_exptl_crystal_F_000 2768
_exptl_crystal_size_max 0.35
_exptl_crystal_size_mid 0.28
_exptl_crystal_size_min 0.26
_refine_diff_density_max 0.821
_refine_diff_density_min -0.444
_refine_diff_density_rms 0.115
_refine_ls_abs_structure_details 'Flack H D (1983), Acta Cryst. A39, 876-881'
_refine_ls_abs_structure_Flack 0.01(5)
_refine_ls_extinction_method none
_refine_ls_goodness_of_fit_ref 1.122
_refine_ls_hydrogen_treatment mixed
_refine_ls_matrix_type full
_refine_ls_number_parameters 369
_refine_ls_number_reflns 5142
_refine_ls_number_restraints 5
_refine_ls_restrained_S_all 1.122
_refine_ls_R_factor_all 0.0465
_refine_ls_R_factor_gt 0.0405
_refine_ls_shift/su_max 0.001
_refine_ls_shift/su_mean 0.000
_refine_ls_structure_factor_coef Fsqd
_refine_ls_weighting_details 'calc w=1/[\s^2^(Fo^2^)+(0.0955P)^2^+4.2899P] where P=(Fo^2^+2Fc^2^)/3'
_refine_ls_weighting_scheme calc
_refine_ls_wR_factor_gt 0.1244
_refine_ls_wR_factor_ref 0.1341
_reflns_number_gt 4677
_reflns_number_total 5142
_reflns_threshold_expression >2sigma(I)
_cod_data_source_file c3ra47904h2.cif
_cod_data_source_block new
_cod_depositor_comments
;
The following automatic conversions were performed:

data item '_symmetry_cell_setting' value 'Orthorhombic' was changed
to 'orthorhombic' in accordance with the
/home/saulius/struct/COD-crude-data/automatic-downloads/DataCite-retrospective/RSC/depositions/lib/dictionaries/cif_core.dic
dictionary named 'cif_core.dic' version 2.4.2 last updated on
2011-04-26.

Automatic conversion script
Id: cif_fix_values 6909 2019-04-08 15:41:33Z antanas 
;
_cod_original_sg_symbol_Hall 'C 2c -2 '
_cod_original_sg_symbol_H-M Cmc2(1)
_cod_database_code 7235347

loop_
_symmetry_equiv_pos_as_xyz
'x, y, z'
'-x, -y, z+1/2'
'-x, y, z'
'x, -y, z+1/2'
'x+1/2, y+1/2, z'
'-x+1/2, -y+1/2, z+1/2'
'-x+1/2, y+1/2, z'
'x+1/2, -y+1/2, z+1/2'

loop_
_atom_site_label
_atom_site_type_symbol
_atom_site_fract_x
_atom_site_fract_y
_atom_site_fract_z
_atom_site_U_iso_or_equiv
_atom_site_adp_type
_atom_site_occupancy
_atom_site_symmetry_multiplicity
_atom_site_calc_flag
_atom_site_refinement_flags
C1 C 0.9624(4) 0.3300(6) 0.3473(6) 0.109(4) Uani 1 1 d .
H1A H 0.9465 0.2783 0.3562 0.130 Uiso 1 1 calc R
H1B H 0.9465 0.3446 0.2954 0.130 Uiso 1 1 calc R
C2 C 0.8929(5) 0.5555(5) 0.4986(6) 0.095(3) Uani 1 1 d .
H2 H 0.9153 0.5802 0.4573 0.114 Uiso 1 1 calc R
C3 C 0.8338(5) 0.5875(5) 0.5278(7) 0.097(3) Uani 1 1 d .
H3 H 0.8146 0.6302 0.5038 0.117 Uiso 1 1 calc R
C4 C 0.8025(3) 0.5579(3) 0.5914(4) 0.0529(14) Uani 1 1 d .
C5 C 0.8336(6) 0.4952(7) 0.6208(7) 0.110(4) Uani 1 1 d .
H5 H 0.8152 0.4723 0.6655 0.132 Uiso 1 1 calc R
C6 C 0.8922(5) 0.4650(5) 0.5851(5) 0.091(3) Uani 1 1 d .
H6 H 0.9123 0.4216 0.6067 0.109 Uiso 1 1 calc R
C7 C 0.7351(3) 0.5896(4) 0.6261(4) 0.0600(16) Uani 1 1 d .
C8 C 0.8032(3) 0.6777(4) 0.7103(4) 0.0613(18) Uani 1 1 d .
H8A H 0.8446 0.6538 0.6873 0.074 Uiso 1 1 calc R
H8B H 0.8030 0.6663 0.7659 0.074 Uiso 1 1 calc R
C9 C 0.8073(4) 0.7603(5) 0.6991(5) 0.063(2) Uani 1 1 d .
H9A H 0.8141 0.7715 0.6439 0.076 Uiso 1 1 calc R
H9B H 0.8476 0.7802 0.7277 0.076 Uiso 1 1 calc R
C10 C 0.6777(4) 0.7668(5) 0.6912(5) 0.066(2) Uani 1 1 d .
H10A H 0.6782 0.7774 0.6354 0.079 Uiso 1 1 calc R
H10B H 0.6364 0.7912 0.7136 0.079 Uiso 1 1 calc R
C11 C 0.6733(3) 0.6825(5) 0.7042(5) 0.068(2) Uani 1 1 d .
H11A H 0.6681 0.6719 0.7597 0.082 Uiso 1 1 calc R
H11B H 0.6324 0.6621 0.6770 0.082 Uiso 1 1 calc R
C12 C 0.7378(3) 0.8518(4) 0.7804(5) 0.0592(18) Uani 1 1 d .
C13 C 0.8065(3) 0.8794(3) 0.8186(4) 0.0490(13) Uani 1 1 d .
C14 C 0.8418(4) 0.9419(4) 0.7890(4) 0.0564(16) Uani 1 1 d .
H14 H 0.8268 0.9650 0.7428 0.068 Uiso 1 1 calc R
C15 C 0.8996(3) 0.9696(4) 0.8291(4) 0.0556(14) Uani 1 1 d .
H15 H 0.9243 1.0106 0.8084 0.067 Uiso 1 1 calc R
C16 C 0.8875(4) 0.8791(3) 0.9236(4) 0.0569(15) Uani 1 1 d .
H16 H 0.9029 0.8571 0.9701 0.068 Uiso 1 1 calc R
C17 C 0.8301(3) 0.8475(3) 0.8850(4) 0.0562(15) Uani 1 1 d .
H17 H 0.8080 0.8044 0.9051 0.067 Uiso 1 1 calc R
C18 C 1.0359(4) 1.0668(8) 1.1007(5) 0.125(4) Uani 1 1 d D
H18A H 1.0516 1.0413 1.1480 0.149 Uiso 1 1 calc R
H18B H 1.0516 1.1192 1.1044 0.149 Uiso 1 1 calc R
Cl1 Cl 1.0000 0.71222(18) 0.62473(17) 0.0735(7) Uani 1 2 d S
Cl2 Cl 0.5000 0.74220(14) 0.58604(14) 0.0545(5) Uani 1 2 d S
Cl3 Cl 0.72101(9) 0.65834(11) 0.95958(17) 0.0840(5) Uani 1 1 d .
N1 N 0.9281(3) 0.3778(3) 0.4029(4) 0.0602(14) Uani 1 1 d D
N2 N 0.9210(3) 0.4933(3) 0.5235(3) 0.0509(11) Uani 1 1 d .
N3 N 0.7390(3) 0.6464(3) 0.6740(4) 0.0606(15) Uani 1 1 d .
N4 N 0.7415(3) 0.7975(3) 0.7272(3) 0.0574(13) Uani 1 1 d .
N5 N 0.9214(2) 0.9396(2) 0.8964(3) 0.0412(10) Uani 1 1 d .
N6 N 1.0714(3) 1.0332(3) 1.0366(3) 0.0548(12) Uani 1 1 d D
H6A H 1.1015 0.9974 1.0541 0.066 Uiso 1 1 calc R
H6B H 1.0967 1.0686 1.0109 0.066 Uiso 1 1 calc R
O1 O 0.6792(3) 0.5595(4) 0.6082(5) 0.102(3) Uani 1 1 d .
O2 O 0.6835(2) 0.8814(3) 0.8022(5) 0.100(2) Uani 1 1 d .
O3 O 1.0000 0.6382(7) 0.6536(12) 0.216(9) Uani 1 2 d S
O4 O 1.0000 0.7634(7) 0.6897(7) 0.141(5) Uani 1 2 d S
O5 O 0.9426(5) 0.7274(6) 0.5789(7) 0.147(4) Uani 1 1 d .
O6 O 0.6966(9) 0.5981(8) 0.9193(9) 0.215(6) Uani 1 1 d .
O7 O 0.7876(5) 0.6710(6) 0.9476(12) 0.217(8) Uani 1 1 d .
O8 O 0.6945(9) 0.7269(6) 0.9303(12) 0.213(8) Uani 1 1 d .
O9 O 0.6924(12) 0.6508(11) 1.0270(10) 0.328(14) Uani 1 1 d .
O10 O 0.5000 0.7714(9) 0.6605(7) 0.132(6) Uani 1 2 d S
O11 O 0.4369(3) 0.7652(4) 0.5459(4) 0.0912(19) Uani 1 1 d .
O12 O 0.5000 0.6614(5) 0.5875(8) 0.111(3) Uani 1 2 d S
O13 O 0.6821(6) 0.0302(5) 0.8352(10) 0.169(5) Uani 1 1 d .
O14 O 0.0000 0.1156(10) 0.782(2) 0.321(19) Uani 1 2 d S
Pd1 Pd 1.0000 0.43840(3) 0.46588(4) 0.04408(17) Uani 1 2 d S
Pd2 Pd 1.0000 0.98562(2) 0.96263(3) 0.03370(15) Uani 1 2 d S
H3N H 0.916(3) 0.417(2) 0.367(3) 0.041(16) Uiso 1 1 d D
H4N H 0.8837(19) 0.370(5) 0.427(5) 0.13(4) Uiso 1 1 d D

loop_
_atom_site_aniso_label
_atom_site_aniso_U_11
_atom_site_aniso_U_22
_atom_site_aniso_U_33
_atom_site_aniso_U_23
_atom_site_aniso_U_13
_atom_site_aniso_U_12
C1 0.044(4) 0.153(9) 0.129(8) -0.095(7) -0.002(4) 0.003(5)
C2 0.096(6) 0.083(5) 0.107(6) 0.025(5) 0.053(5) 0.023(5)
C3 0.093(6) 0.079(5) 0.120(7) 0.015(5) 0.035(6) 0.029(5)
C4 0.039(3) 0.057(3) 0.063(4) -0.016(3) 0.000(3) -0.005(2)
C5 0.086(7) 0.129(8) 0.114(8) 0.059(7) 0.056(6) 0.049(6)
C6 0.098(6) 0.094(5) 0.082(5) 0.027(5) 0.042(5) 0.049(5)
C7 0.034(3) 0.070(4) 0.076(4) -0.025(3) -0.003(3) -0.007(3)
C8 0.028(3) 0.080(4) 0.076(4) -0.031(3) -0.011(3) 0.014(3)
C9 0.035(3) 0.088(5) 0.067(4) -0.032(4) -0.002(3) -0.007(3)
C10 0.035(3) 0.085(6) 0.078(5) -0.030(4) -0.017(3) 0.003(3)
C11 0.028(3) 0.081(4) 0.096(5) -0.036(4) 0.006(3) 0.001(3)
C12 0.026(3) 0.054(4) 0.098(5) -0.004(3) -0.012(3) -0.005(3)
C13 0.029(3) 0.044(3) 0.073(4) -0.015(3) -0.004(2) 0.001(2)
C14 0.045(3) 0.069(4) 0.055(4) 0.005(3) -0.014(3) -0.007(3)
C15 0.052(3) 0.058(3) 0.057(3) 0.012(3) -0.003(3) -0.017(3)
C16 0.056(4) 0.048(3) 0.067(4) 0.011(3) -0.016(3) -0.014(3)
C17 0.049(3) 0.042(3) 0.078(4) 0.007(3) -0.019(3) -0.014(3)
C18 0.086(5) 0.190(10) 0.098(7) -0.091(7) -0.032(5) 0.050(7)
Cl1 0.0487(13) 0.1033(19) 0.0686(16) 0.0141(14) 0.000 0.000
Cl2 0.0370(10) 0.0722(13) 0.0544(12) -0.0078(10) 0.000 0.000
Cl3 0.0687(10) 0.0888(11) 0.0944(13) -0.0020(14) 0.0123(13) -0.0252(8)
N1 0.037(3) 0.072(3) 0.072(4) -0.020(3) -0.004(2) -0.004(2)
N2 0.041(2) 0.055(3) 0.057(3) -0.011(2) 0.002(2) 0.002(2)
N3 0.022(2) 0.070(3) 0.090(4) -0.029(3) 0.004(2) -0.003(2)
N4 0.034(3) 0.065(3) 0.073(4) -0.030(3) -0.013(2) 0.002(2)
N5 0.029(2) 0.041(2) 0.053(3) -0.001(2) -0.0027(19) -0.0012(17)
N6 0.040(3) 0.059(3) 0.066(3) -0.006(3) -0.017(2) -0.006(2)
O1 0.042(3) 0.114(5) 0.149(6) -0.075(5) -0.003(3) -0.009(3)
O2 0.035(2) 0.092(4) 0.174(6) -0.074(4) -0.017(3) 0.013(2)
O3 0.36(3) 0.089(8) 0.203(16) 0.056(10) 0.000 0.000
O4 0.229(17) 0.109(8) 0.084(8) 0.033(6) 0.000 0.000
O5 0.072(5) 0.228(12) 0.141(8) 0.008(7) -0.031(5) 0.020(5)
O6 0.248(14) 0.191(10) 0.205(11) -0.087(9) 0.050(11) -0.107(10)
O7 0.100(6) 0.141(7) 0.41(2) 0.019(11) 0.105(11) -0.021(5)
O8 0.188(13) 0.134(9) 0.32(2) 0.050(9) -0.037(13) 0.003(7)
O9 0.44(3) 0.305(19) 0.239(14) -0.135(14) 0.231(18) -0.225(19)
O10 0.069(6) 0.224(15) 0.105(8) -0.093(9) 0.000 0.000
O11 0.053(3) 0.122(5) 0.099(5) 0.005(4) -0.011(3) 0.017(3)
O12 0.079(5) 0.079(5) 0.176(10) 0.013(6) 0.000 0.000
O13 0.135(8) 0.100(6) 0.274(14) -0.014(7) 0.020(9) 0.016(5)
O14 0.059(6) 0.164(12) 0.74(5) 0.26(2) 0.000 0.000
Pd1 0.0332(3) 0.0532(3) 0.0458(3) -0.0091(4) 0.000 0.000
Pd2 0.0235(2) 0.0354(2) 0.0422(3) 0.0002(3) 0.000 0.000

loop_
_atom_type_symbol
_atom_type_description
_atom_type_scat_dispersion_real
_atom_type_scat_dispersion_imag
_atom_type_scat_source
C C 0.0033 0.0016 'International Tables Vol C Tables 4.2.6.8 and 6.1.1.4'
H H 0.0000 0.0000 'International Tables Vol C Tables 4.2.6.8 and 6.1.1.4'
N N 0.0061 0.0033 'International Tables Vol C Tables 4.2.6.8 and 6.1.1.4'
O O 0.0106 0.0060 'International Tables Vol C Tables 4.2.6.8 and 6.1.1.4'
Cl Cl 0.1484 0.1585 'International Tables Vol C Tables 4.2.6.8 and 6.1.1.4'
Pd Pd -0.9988 1.0072 'International Tables Vol C Tables 4.2.6.8 and 6.1.1.4'

loop_
_geom_angle_atom_site_label_1
_geom_angle_atom_site_label_2
_geom_angle_atom_site_label_3
_geom_angle
_geom_angle_site_symmetry_1
_geom_angle_site_symmetry_3
C1 C1 N1 117.0(4) 3_755 .
C1 C1 H1A 108.0 3_755 .
N1 C1 H1A 108.0 . .
C1 C1 H1B 108.0 3_755 .
N1 C1 H1B 108.0 . .
H1A C1 H1B 107.3 . .
N2 C2 C3 125.1(8) . .
N2 C2 H2 117.4 . .
C3 C2 H2 117.4 . .
C4 C3 C2 120.1(8) . .
C4 C3 H3 119.9 . .
C2 C3 H3 119.9 . .
C3 C4 C5 115.4(7) . .
C3 C4 C7 123.0(7) . .
C5 C4 C7 121.6(7) . .
C4 C5 C6 120.2(8) . .
C4 C5 H5 119.9 . .
C6 C5 H5 119.9 . .
N2 C6 C5 123.8(7) . .
N2 C6 H6 118.1 . .
C5 C6 H6 118.1 . .
O1 C7 N3 122.9(6) . .
O1 C7 C4 118.2(6) . .
N3 C7 C4 119.0(5) . .
N3 C8 C9 111.1(6) . .
N3 C8 H8A 109.4 . .
C9 C8 H8A 109.4 . .
N3 C8 H8B 109.4 . .
C9 C8 H8B 109.4 . .
H8A C8 H8B 108.0 . .
C8 C9 N4 110.5(6) . .
C8 C9 H9A 109.6 . .
N4 C9 H9A 109.6 . .
C8 C9 H9B 109.6 . .
N4 C9 H9B 109.6 . .
H9A C9 H9B 108.1 . .
N4 C10 C11 110.5(6) . .
N4 C10 H10A 109.5 . .
C11 C10 H10A 109.5 . .
N4 C10 H10B 109.5 . .
C11 C10 H10B 109.5 . .
H10A C10 H10B 108.1 . .
N3 C11 C10 108.9(6) . .
N3 C11 H11A 109.9 . .
C10 C11 H11A 109.9 . .
N3 C11 H11B 109.9 . .
C10 C11 H11B 109.9 . .
H11A C11 H11B 108.3 . .
O2 C12 N4 124.7(6) . .
O2 C12 C13 116.8(6) . .
N4 C12 C13 118.5(5) . .
C17 C13 C14 118.8(5) . .
C17 C13 C12 120.5(5) . .
C14 C13 C12 120.4(6) . .
C15 C14 C13 118.8(6) . .
C15 C14 H14 120.6 . .
C13 C14 H14 120.6 . .
N5 C15 C14 122.3(5) . .
N5 C15 H15 118.8 . .
C14 C15 H15 118.8 . .
N5 C16 C17 122.3(6) . .
N5 C16 H16 118.8 . .
C17 C16 H16 118.8 . .
C13 C17 C16 119.5(5) . .
C13 C17 H17 120.2 . .
C16 C17 H17 120.2 . .
C18 C18 N6 118.3(4) 3_755 .
C18 C18 H18A 107.7 3_755 .
N6 C18 H18A 107.7 . .
C18 C18 H18B 107.7 3_755 .
N6 C18 H18B 107.7 . .
H18A C18 H18B 107.1 . .
O5 Cl1 O5 105.3(10) 3_755 .
O5 Cl1 O3 112.7(7) 3_755 .
O5 Cl1 O3 112.7(7) . .
O5 Cl1 O4 108.8(6) 3_755 .
O5 Cl1 O4 108.8(6) . .
O3 Cl1 O4 108.5(10) . .
O10 Cl2 O12 111.0(9) . .
O10 Cl2 O11 109.7(5) . .
O12 Cl2 O11 106.9(4) . .
O10 Cl2 O11 109.7(5) . 3_655
O12 Cl2 O11 106.9(4) . 3_655
O11 Cl2 O11 112.6(6) . 3_655
O9 Cl3 O7 124.9(16) . .
O9 Cl3 O6 103.5(9) . .
O7 Cl3 O6 112.8(10) . .
O9 Cl3 O8 105.0(14) . .
O7 Cl3 O8 98.2(9) . .
O6 Cl3 O8 112.0(11) . .
C1 N1 Pd1 111.0(4) . .
C1 N1 H3N 97(4) . .
Pd1 N1 H3N 97(4) . .
C1 N1 H4N 127(7) . .
Pd1 N1 H4N 116(7) . .
H3N N1 H4N 100.3(19) . .
C6 N2 C2 115.1(6) . .
C6 N2 Pd1 121.6(5) . .
C2 N2 Pd1 123.1(5) . .
C7 N3 C8 127.1(5) . .
C7 N3 C11 120.1(5) . .
C8 N3 C11 112.5(5) . .
C12 N4 C10 121.0(5) . .
C12 N4 C9 125.9(5) . .
C10 N4 C9 113.1(5) . .
C16 N5 C15 118.1(5) . .
C16 N5 Pd2 118.5(4) . .
C15 N5 Pd2 123.2(4) . .
C18 N6 Pd2 109.9(5) . .
C18 N6 H6A 109.7 . .
Pd2 N6 H6A 109.7 . .
C18 N6 H6B 109.7 . .
Pd2 N6 H6B 109.7 . .
H6A N6 H6B 108.2 . .
N2 Pd1 N2 94.5(3) 3_755 .
N2 Pd1 N1 174.6(2) 3_755 .
N2 Pd1 N1 90.9(2) . .
N2 Pd1 N1 90.9(2) 3_755 3_755
N2 Pd1 N1 174.6(2) . 3_755
N1 Pd1 N1 83.8(3) . 3_755
N6 Pd2 N6 83.4(3) . 3_755
N6 Pd2 N5 174.60(19) . .
N6 Pd2 N5 91.43(19) 3_755 .
N6 Pd2 N5 91.43(19) . 3_755
N6 Pd2 N5 174.60(19) 3_755 3_755
N5 Pd2 N5 93.7(3) . 3_755

loop_
_geom_bond_atom_site_label_1
_geom_bond_atom_site_label_2
_geom_bond_distance
_geom_bond_site_symmetry_2
C1 C1 1.420(14) 3_755
C1 N1 1.425(9) .
C1 H1A 0.9700 .
C1 H1B 0.9700 .
C2 N2 1.289(10) .
C2 C3 1.348(11) .
C2 H2 0.9300 .
C3 C4 1.340(12) .
C3 H3 0.9300 .
C4 C5 1.348(12) .
C4 C7 1.512(9) .
C5 C6 1.372(12) .
C5 H5 0.9300 .
C6 N2 1.282(9) .
C6 H6 0.9300 .
C7 O1 1.220(8) .
C7 N3 1.294(8) .
C8 N3 1.469(8) .
C8 C9 1.469(13) .
C8 H8A 0.9700 .
C8 H8B 0.9700 .
C9 N4 1.486(9) .
C9 H9A 0.9700 .
C9 H9B 0.9700 .
C10 N4 1.456(8) .
C10 C11 1.503(13) .
C10 H10A 0.9700 .
C10 H10B 0.9700 .
C11 N3 1.487(8) .
C11 H11A 0.9700 .
C11 H11B 0.9700 .
C12 O2 1.209(8) .
C12 N4 1.320(9) .
C12 C13 1.532(8) .
C13 C17 1.342(9) .
C13 C14 1.384(9) .
C14 C15 1.378(9) .
C14 H14 0.9300 .
C15 N5 1.328(8) .
C15 H15 0.9300 .
C16 N5 1.327(7) .
C16 C17 1.386(8) .
C16 H16 0.9300 .
C17 H17 0.9300 .
C18 C18 1.358(17) 3_755
C18 N6 1.412(2) .
C18 H18A 0.9700 .
C18 H18B 0.9700 .
Cl1 O5 1.363(9) 3_755
Cl1 O5 1.363(9) .
Cl1 O3 1.393(13) .
Cl1 O4 1.428(14) .
Cl2 O10 1.370(10) .
Cl2 O12 1.422(9) .
Cl2 O11 1.433(6) .
Cl2 O11 1.434(6) 3_655
Cl3 O9 1.277(13) .
Cl3 O7 1.295(8) .
Cl3 O6 1.345(10) .
Cl3 O8 1.400(12) .
N1 Pd1 2.033(5) .
N1 H3N 0.950(2) .
N1 H4N 0.950(2) .
N2 Pd1 2.031(5) .
N5 Pd2 2.034(4) .
N6 Pd2 2.028(5) .
N6 H6A 0.9000 .
N6 H6B 0.9000 .
Pd1 N2 2.031(5) 3_755
Pd1 N1 2.033(5) 3_755
Pd2 N6 2.028(5) 3_755
Pd2 N5 2.034(4) 3_755

loop_
_geom_torsion_atom_site_label_1
_geom_torsion_atom_site_label_2
_geom_torsion_atom_site_label_3
_geom_torsion_atom_site_label_4
_geom_torsion
_geom_torsion_site_symmetry_1
_geom_torsion_site_symmetry_4
N2 C2 C3 C4 5.4(18) . .
C2 C3 C4 C5 -1.3(15) . .
C2 C3 C4 C7 -178.4(8) . .
C3 C4 C5 C6 -1.2(17) . .
C7 C4 C5 C6 175.8(10) . .
C4 C5 C6 N2 0(2) . .
C3 C4 C7 O1 97.1(10) . .
C5 C4 C7 O1 -79.7(12) . .
C3 C4 C7 N3 -83.9(10) . .
C5 C4 C7 N3 99.3(11) . .
N3 C8 C9 N4 53.8(8) . .
N4 C10 C11 N3 -55.7(9) . .
O2 C12 C13 C17 87.9(9) . .
N4 C12 C13 C17 -91.4(9) . .
O2 C12 C13 C14 -86.2(10) . .
N4 C12 C13 C14 94.5(8) . .
C17 C13 C14 C15 -0.4(9) . .
C12 C13 C14 C15 173.8(6) . .
C13 C14 C15 N5 -2.0(10) . .
C14 C13 C17 C16 1.9(10) . .
C12 C13 C17 C16 -172.3(6) . .
N5 C16 C17 C13 -1.2(11) . .
C1 C1 N1 Pd1 2.5(7) 3_755 .
C5 C6 N2 C2 3.2(15) . .
C5 C6 N2 Pd1 -172.2(10) . .
C3 C2 N2 C6 -6.1(15) . .
C3 C2 N2 Pd1 169.2(9) . .
O1 C7 N3 C8 167.9(9) . .
C4 C7 N3 C8 -11.0(12) . .
O1 C7 N3 C11 -5.7(13) . .
C4 C7 N3 C11 175.3(7) . .
C9 C8 N3 C7 129.1(8) . .
C9 C8 N3 C11 -56.9(8) . .
C10 C11 N3 C7 -128.6(7) . .
C10 C11 N3 C8 56.9(9) . .
O2 C12 N4 C10 -1.8(13) . .
C13 C12 N4 C10 177.5(7) . .
O2 C12 N4 C9 179.8(9) . .
C13 C12 N4 C9 -1.0(11) . .
C11 C10 N4 C12 -122.4(7) . .
C11 C10 N4 C9 56.2(9) . .
C8 C9 N4 C12 123.5(7) . .
C8 C9 N4 C10 -55.0(8) . .
C17 C16 N5 C15 -1.1(10) . .
C17 C16 N5 Pd2 175.2(5) . .
C14 C15 N5 C16 2.7(9) . .
C14 C15 N5 Pd2 -173.5(5) . .
C18 C18 N6 Pd2 -4.1(7) 3_755 .
C6 N2 Pd1 N2 -93.9(7) . 3_755
C2 N2 Pd1 N2 91.0(7) . 3_755
C6 N2 Pd1 N1 85.8(7) . .
C2 N2 Pd1 N1 -89.2(7) . .
C6 N2 Pd1 N1 84(3) . 3_755
C2 N2 Pd1 N1 -91(3) . 3_755
C1 N1 Pd1 N2 -5(3) . 3_755
C1 N1 Pd1 N2 177.2(7) . .
C1 N1 Pd1 N1 -3.0(8) . 3_755
C18 N6 Pd2 N6 4.8(8) . 3_755
C18 N6 Pd2 N5 -10(3) . .
C18 N6 Pd2 N5 -173.8(7) . 3_755
C16 N5 Pd2 N6 -61(2) . .
C15 N5 Pd2 N6 116(2) . .
C16 N5 Pd2 N6 -75.6(5) . 3_755
C15 N5 Pd2 N6 100.6(5) . 3_755
C16 N5 Pd2 N5 102.9(5) . 3_755
C15 N5 Pd2 N5 -80.9(5) . 3_755
